data_4112764
loop_
_publ_author_name
'Ricard Gelabert'
'Miquel Moreno'
'Jos\'e M. Lluch'
'Agust\'i Lled\'os'
'Vincent Pons'
'Michael D. Heinekey'

_publ_contact_author
;
Heinekey, Michael D.
Department of Chemistry, BOX 351700
University of Washington
Seattle, WA 98195
USA
;
_publ_contact_author_email heinekey@chem.washington.edu
_publ_section_title
;
 Synthesis and Properties of Compressed Dihydride Complexes of Iridium:
 Theoretical and Spectroscopic Investigations
;
_journal_name_full 'Journal of the American Chemical Society'
_journal_page_first 8813
_journal_page_last 8822
_journal_paper_doi 10.1021/ja048775l
_journal_volume 126
_journal_year 2004
_chemical_formula_moiety 'C15 H29 Cl Ir P2, C24 B F20'
_chemical_formula_sum 'C39 H29 B Cl F20 Ir P2'
_chemical_formula_weight 1178.02
_chemical_name_common CpsIrdmpmCl
_chemical_name_systematic '[Cp*Ir(dmpm)Cl][BArF4]'
_space_group_IT_number 2
_symmetry_cell_setting triclinic
_symmetry_Int_Tables_number 2
_symmetry_space_group_name_Hall '-P 1'
_symmetry_space_group_name_H-M 'P -1'
_atom_sites_solution_hydrogens geom
_atom_sites_solution_primary direct
_atom_sites_solution_secondary difmap
_audit_creation_method SHELXL-97
_cell_angle_alpha 74.2690(18)
_cell_angle_beta 80.1290(15)
_cell_angle_gamma 84.017(4)
_cell_formula_units_Z 2
_cell_length_a 11.5620(4)
_cell_length_b 12.2440(5)
_cell_length_c 15.1400(8)
_cell_measurement_reflns_used 389
_cell_measurement_temperature 130(2)
_cell_volume 2028.71(15)
_computing_cell_refinement 'HKL Scalepack (Otwinowski & Minor 1997)'
_computing_data_collection KappaCCD
_computing_data_reduction HKL2000
_computing_molecular_graphics 'maXus, Zortep'
_computing_publication_material 'SHELXL-97 (Sheldrick, 1997)'
_computing_structure_refinement 'SHELXL-97 (Sheldrick, 1997)'
_computing_structure_solution SIR97
_diffrn_ambient_temperature 130(2)
_diffrn_measured_fraction_theta_full 0.903
_diffrn_measured_fraction_theta_max 0.814
_diffrn_measurement_device_type 'Nonius KappaCCD'
_diffrn_measurement_method '\f and \w scans'
_diffrn_radiation_monochromator graphite
_diffrn_radiation_source 'fine-focus sealed tube'
_diffrn_radiation_type MoK\a
_diffrn_radiation_wavelength 0.71073
_diffrn_reflns_av_R_equivalents 0.0761
_diffrn_reflns_av_sigmaI/netI 0.1220
_diffrn_reflns_limit_h_max 15
_diffrn_reflns_limit_h_min -15
_diffrn_reflns_limit_k_max 16
_diffrn_reflns_limit_k_min -16
_diffrn_reflns_limit_l_max 20
_diffrn_reflns_limit_l_min -20
_diffrn_reflns_number 11444
_diffrn_reflns_theta_full 25.00
_diffrn_reflns_theta_max 28.35
_diffrn_reflns_theta_min 3.02
_exptl_absorpt_coefficient_mu 3.559
_exptl_absorpt_correction_T_max 0.509
_exptl_absorpt_correction_T_min 0.445
_exptl_absorpt_correction_type multi-scan
_exptl_absorpt_process_details HKL2000
_exptl_crystal_colour yellow
_exptl_crystal_density_diffrn 1.928
_exptl_crystal_description prism
_exptl_crystal_F_000 1144
_exptl_crystal_size_max 0.24
_exptl_crystal_size_mid 0.24
_exptl_crystal_size_min 0.19
_refine_diff_density_max 1.350
_refine_diff_density_min -2.061
_refine_diff_density_rms 0.200
_refine_ls_extinction_method none
_refine_ls_goodness_of_fit_ref 0.997
_refine_ls_hydrogen_treatment constr
_refine_ls_matrix_type full
_refine_ls_number_parameters 586
_refine_ls_number_reflns 8265
_refine_ls_number_restraints 0
_refine_ls_restrained_S_all 0.997
_refine_ls_R_factor_all 0.0811
_refine_ls_R_factor_gt 0.0545
_refine_ls_shift/su_max 0.001
_refine_ls_shift/su_mean 0.000
_refine_ls_structure_factor_coef Fsqd
_refine_ls_weighting_details 'calc w=1/[\s^2^(Fo^2^)+(0.0460P)^2^+0.0000P] where P=(Fo^2^+2Fc^2^)/3'
_refine_ls_weighting_scheme calc
_refine_ls_wR_factor_gt 0.1101
_refine_ls_wR_factor_ref 0.1191
_reflns_number_gt 6201
_reflns_number_total 8265
_reflns_threshold_expression >2sigma(I)
_cod_data_source_file ja048775lsi20040430_035439.cif
_cod_data_source_block shelxl
_cod_database_code 4112764

loop_
_symmetry_equiv_pos_as_xyz
'x, y, z'
'-x, -y, -z'

loop_
_atom_site_label
_atom_site_type_symbol
_atom_site_fract_x
_atom_site_fract_y
_atom_site_fract_z
_atom_site_U_iso_or_equiv
_atom_site_adp_type
_atom_site_occupancy
_atom_site_symmetry_multiplicity
_atom_site_calc_flag
_atom_site_refinement_flags
Ir1 Ir 0.11899(2) 0.21255(2) 0.251944(17) 0.01543(10) Uani 1 1 d .
Cl1 Cl -0.03796(13) 0.08681(16) 0.30483(11) 0.0232(4) Uani 1 1 d .
P1 P 0.22698(14) 0.06644(17) 0.33801(12) 0.0196(4) Uani 1 1 d .
P2 P 0.19421(15) 0.09142(17) 0.16169(12) 0.0200(4) Uani 1 1 d .
F24 F 0.3183(4) -0.2750(4) 0.7887(4) 0.0432(12) Uani 1 1 d .
F56 F 0.1938(3) 0.4227(4) 0.5854(3) 0.0250(9) Uani 1 1 d .
F36 F 0.4818(3) 0.0757(4) 0.8434(3) 0.0228(9) Uani 1 1 d .
F52 F 0.5322(3) 0.1789(4) 0.6503(3) 0.0251(9) Uani 1 1 d .
F45 F -0.0910(3) 0.3373(4) 0.9127(3) 0.0327(11) Uani 1 1 d .
F46 F 0.1382(3) 0.2876(4) 0.8985(2) 0.0232(9) Uani 1 1 d .
F22 F 0.2325(3) 0.0501(4) 0.9011(3) 0.0271(10) Uani 1 1 d .
F26 F 0.3608(3) 0.0826(4) 0.5811(3) 0.0244(9) Uani 1 1 d .
F42 F 0.1307(3) 0.2020(4) 0.6124(2) 0.0226(9) Uani 1 1 d .
F43 F -0.0989(3) 0.2554(4) 0.6272(3) 0.0296(10) Uani 1 1 d .
F32 F 0.2784(3) 0.4383(3) 0.7670(3) 0.0237(9) Uani 1 1 d .
F34 F 0.5804(4) 0.3730(4) 0.9490(3) 0.0346(11) Uani 1 1 d .
F54 F 0.5358(4) 0.4577(4) 0.3692(3) 0.0416(13) Uani 1 1 d .
F33 F 0.4096(3) 0.5117(4) 0.8648(3) 0.0271(10) Uani 1 1 d .
F55 F 0.3094(4) 0.5234(4) 0.4233(3) 0.0348(11) Uani 1 1 d .
F35 F 0.6136(3) 0.1539(4) 0.9347(3) 0.0325(11) Uani 1 1 d .
F23 F 0.2394(4) -0.1742(4) 0.9313(3) 0.0413(12) Uani 1 1 d .
F53 F 0.6479(3) 0.2881(4) 0.4879(3) 0.0337(11) Uani 1 1 d .
C2 C 0.1016(6) 0.3555(6) 0.3194(4) 0.0193(15) Uani 1 1 d .
F44 F -0.2143(3) 0.3234(4) 0.7778(3) 0.0410(12) Uani 1 1 d .
C3 C -0.0027(6) 0.3611(6) 0.2794(5) 0.0204(15) Uani 1 1 d .
C41 C 0.1498(6) 0.2490(6) 0.7511(4) 0.0188(15) Uani 1 1 d .
C52 C 0.4727(6) 0.2642(7) 0.5955(5) 0.0222(16) Uani 1 1 d .
C24 C 0.3110(6) -0.1613(7) 0.7729(6) 0.032(2) Uani 1 1 d .
C12 C 0.1672(6) -0.0120(7) 0.4517(5) 0.0294(19) Uani 1 1 d .
H12A H 0.0951 -0.0455 0.4486 0.044 Uiso 1 1 calc R
H12B H 0.1491 0.0391 0.4927 0.044 Uiso 1 1 calc R
H12C H 0.2247 -0.0726 0.4760 0.044 Uiso 1 1 calc R
C33 C 0.4268(6) 0.4047(6) 0.8581(4) 0.0188(15) Uani 1 1 d .
C46 C 0.0854(6) 0.2800(6) 0.8261(5) 0.0205(16) Uani 1 1 d .
C35 C 0.5289(6) 0.2243(7) 0.8934(4) 0.0216(16) Uani 1 1 d .
C36 C 0.4597(5) 0.1855(6) 0.8446(4) 0.0178(15) Uani 1 1 d .
C53 C 0.5339(6) 0.3174(7) 0.5117(5) 0.0273(18) Uani 1 1 d .
C1 C 0.2012(5) 0.3677(6) 0.2435(4) 0.0188(15) Uani 1 1 d .
C42 C 0.0804(5) 0.2367(6) 0.6884(4) 0.0184(15) Uani 1 1 d .
C32 C 0.3590(5) 0.3639(6) 0.8088(4) 0.0175(15) Uani 1 1 d .
C8 C -0.1231(5) 0.3487(7) 0.3334(5) 0.0245(17) Uani 1 1 d .
H8A H -0.1193 0.2944 0.3938 0.037 Uiso 1 1 calc R
H8B H -0.1735 0.3211 0.2992 0.037 Uiso 1 1 calc R
H8C H -0.1558 0.4227 0.3425 0.037 Uiso 1 1 calc R
C14 C 0.1001(6) 0.0365(7) 0.1027(5) 0.0273(17) Uani 1 1 d .
H14A H 0.0754 0.0974 0.0513 0.041 Uiso 1 1 calc R
H14B H 0.0306 0.0072 0.1464 0.041 Uiso 1 1 calc R
H14C H 0.1430 -0.0251 0.0784 0.041 Uiso 1 1 calc R
C26 C 0.3324(6) 0.0234(7) 0.6701(5) 0.0226(17) Uani 1 1 d .
C31 C 0.3703(5) 0.2528(6) 0.8000(4) 0.0137(14) Uani 1 1 d .
C21 C 0.3008(5) 0.0801(6) 0.7405(5) 0.0179(15) Uani 1 1 d .
C43 C -0.0397(6) 0.2637(6) 0.6949(5) 0.0223(16) Uani 1 1 d .
C4 C 0.0283(6) 0.3734(6) 0.1815(5) 0.0192(15) Uani 1 1 d .
C34 C 0.5138(6) 0.3356(7) 0.9006(5) 0.0217(16) Uani 1 1 d .
C56 C 0.3051(6) 0.3811(6) 0.5650(5) 0.0196(15) Uani 1 1 d .
C13 C 0.2418(6) -0.0237(7) 0.2575(5) 0.0253(17) Uani 1 1 d .
H13A H 0.1881 -0.0866 0.2788 0.030 Uiso 1 1 calc R
H13B H 0.3237 -0.0536 0.2428 0.030 Uiso 1 1 calc R
C25 C 0.3383(6) -0.0930(7) 0.6860(5) 0.0264(17) Uani 1 1 d .
C22 C 0.2684(6) 0.0065(7) 0.8266(5) 0.0210(16) Uani 1 1 d .
C7 C 0.1086(6) 0.3499(8) 0.4178(5) 0.032(2) Uani 1 1 d .
H7A H 0.1041 0.4271 0.4258 0.048 Uiso 1 1 calc R
H7B H 0.1833 0.3106 0.4341 0.048 Uiso 1 1 calc R
H7C H 0.0432 0.3083 0.4583 0.048 Uiso 1 1 calc R
C23 C 0.2725(6) -0.1098(7) 0.8446(5) 0.0260(17) Uani 1 1 d .
C10 C 0.2246(6) 0.4118(7) 0.0646(5) 0.0243(16) Uani 1 1 d .
H10A H 0.1892 0.3808 0.0230 0.036 Uiso 1 1 calc R
H10B H 0.3055 0.3795 0.0674 0.036 Uiso 1 1 calc R
H10C H 0.2251 0.4947 0.0412 0.036 Uiso 1 1 calc R
C54 C 0.4775(7) 0.4032(7) 0.4516(5) 0.0268(18) Uani 1 1 d .
C15 C 0.3242(6) 0.1282(7) 0.0763(5) 0.0272(17) Uani 1 1 d .
H15A H 0.3527 0.0635 0.0503 0.041 Uiso 1 1 calc R
H15B H 0.3857 0.1471 0.1060 0.041 Uiso 1 1 calc R
H15C H 0.3045 0.1939 0.0264 0.041 Uiso 1 1 calc R
C51 C 0.3545(6) 0.2892(6) 0.6264(4) 0.0184(15) Uani 1 1 d .
C45 C -0.0347(6) 0.3057(7) 0.8370(5) 0.0258(17) Uani 1 1 d .
C44 C -0.0979(6) 0.2980(6) 0.7694(5) 0.0238(17) Uani 1 1 d .
C5 C 0.1547(6) 0.3822(6) 0.1596(5) 0.0203(15) Uani 1 1 d .
C6 C 0.3252(6) 0.3859(7) 0.2510(5) 0.0262(17) Uani 1 1 d .
H6A H 0.3798 0.3565 0.2046 0.039 Uiso 1 1 calc R
H6B H 0.3423 0.3459 0.3132 0.039 Uiso 1 1 calc R
H6C H 0.3344 0.4674 0.2401 0.039 Uiso 1 1 calc R
C55 C 0.3636(7) 0.4373(6) 0.4787(5) 0.0226(16) Uani 1 1 d .
C11 C 0.3738(6) 0.0908(7) 0.3491(5) 0.0310(19) Uani 1 1 d .
H11A H 0.3705 0.1415 0.3897 0.046 Uiso 1 1 calc R
H11B H 0.4164 0.1259 0.2877 0.046 Uiso 1 1 calc R
H11C H 0.4147 0.0182 0.3758 0.046 Uiso 1 1 calc R
B1 B 0.2928(6) 0.2175(7) 0.7301(5) 0.0159(16) Uani 1 1 d .
C9 C -0.0553(6) 0.3907(7) 0.1141(5) 0.0295(19) Uani 1 1 d .
H9A H -0.0746 0.4722 0.0906 0.044 Uiso 1 1 calc R
H9B H -0.1274 0.3524 0.1449 0.044 Uiso 1 1 calc R
H9C H -0.0194 0.3589 0.0622 0.044 Uiso 1 1 calc R
F25 F 0.3729(3) -0.1403(4) 0.6142(3) 0.0355(11) Uani 1 1 d .

loop_
_atom_site_aniso_label
_atom_site_aniso_U_11
_atom_site_aniso_U_22
_atom_site_aniso_U_33
_atom_site_aniso_U_23
_atom_site_aniso_U_13
_atom_site_aniso_U_12
Ir1 0.01195(15) 0.01770(16) 0.01495(14) -0.00152(10) -0.00188(8) -0.00069(10)
Cl1 0.0145(8) 0.0260(11) 0.0264(9) -0.0009(8) -0.0018(6) -0.0066(7)
P1 0.0150(9) 0.0210(12) 0.0188(9) 0.0010(8) -0.0031(6) 0.0017(7)
P2 0.0237(10) 0.0168(11) 0.0169(9) -0.0025(8) -0.0006(7) 0.0010(7)
F24 0.044(3) 0.017(3) 0.068(3) -0.002(2) -0.023(2) -0.001(2)
F56 0.028(2) 0.023(3) 0.024(2) -0.0027(18) -0.0080(16) -0.0026(18)
F36 0.024(2) 0.018(2) 0.029(2) -0.0083(19) -0.0110(16) 0.0030(17)
F52 0.020(2) 0.026(3) 0.029(2) -0.0076(19) -0.0044(16) 0.0042(17)
F45 0.023(2) 0.043(3) 0.030(2) -0.015(2) 0.0075(17) 0.004(2)
F46 0.024(2) 0.030(3) 0.016(2) -0.0085(18) 0.0004(15) -0.0031(18)
F22 0.033(2) 0.028(3) 0.018(2) 0.0008(19) -0.0039(16) -0.0094(19)
F26 0.030(2) 0.022(3) 0.022(2) -0.0094(19) 0.0029(16) -0.0075(18)
F42 0.022(2) 0.028(3) 0.019(2) -0.0074(18) -0.0014(15) -0.0020(17)
F43 0.020(2) 0.038(3) 0.032(2) -0.004(2) -0.0131(17) -0.0030(19)
F32 0.023(2) 0.017(2) 0.029(2) -0.0017(18) -0.0072(16) 0.0034(17)
F34 0.033(3) 0.037(3) 0.041(3) -0.013(2) -0.0166(19) -0.011(2)
F54 0.054(3) 0.051(4) 0.020(2) -0.008(2) 0.0096(19) -0.033(3)
F33 0.034(2) 0.015(3) 0.036(2) -0.009(2) -0.0080(18) -0.0052(18)
F55 0.056(3) 0.022(3) 0.027(2) 0.005(2) -0.015(2) -0.017(2)
F35 0.030(2) 0.028(3) 0.042(3) -0.006(2) -0.0223(19) 0.0057(19)
F23 0.053(3) 0.030(3) 0.040(3) 0.008(2) -0.020(2) -0.017(2)
F53 0.025(2) 0.041(3) 0.038(3) -0.023(2) 0.0140(17) -0.016(2)
C2 0.023(4) 0.020(4) 0.016(3) -0.005(3) -0.008(3) 0.001(3)
F44 0.013(2) 0.055(4) 0.051(3) -0.009(3) -0.0032(18) 0.001(2)
C3 0.030(4) 0.007(4) 0.021(4) 0.004(3) -0.007(3) 0.005(3)
C41 0.017(4) 0.013(4) 0.021(4) 0.002(3) 0.000(3) -0.002(3)
C52 0.019(4) 0.028(5) 0.022(4) -0.009(3) 0.002(3) -0.011(3)
C24 0.021(4) 0.021(5) 0.062(6) -0.009(4) -0.026(4) -0.006(3)
C12 0.018(4) 0.036(5) 0.027(4) 0.001(4) -0.005(3) 0.008(3)
C33 0.023(4) 0.010(4) 0.022(4) -0.004(3) 0.000(3) -0.002(3)
C46 0.026(4) 0.018(4) 0.018(4) -0.004(3) -0.003(3) -0.006(3)
C35 0.017(4) 0.031(5) 0.013(3) 0.001(3) -0.004(2) -0.003(3)
C36 0.016(4) 0.017(4) 0.021(4) -0.007(3) 0.004(3) -0.005(3)
C53 0.022(4) 0.035(5) 0.031(4) -0.019(4) 0.004(3) -0.014(3)
C1 0.015(4) 0.019(4) 0.020(4) -0.001(3) -0.001(2) -0.005(3)
C42 0.019(4) 0.013(4) 0.021(4) -0.001(3) -0.005(3) 0.002(3)
C32 0.011(3) 0.025(4) 0.014(3) -0.004(3) -0.001(2) 0.001(3)
C8 0.010(3) 0.037(5) 0.027(4) -0.014(4) 0.004(3) 0.003(3)
C14 0.037(4) 0.023(5) 0.019(4) 0.000(3) -0.006(3) -0.002(3)
C26 0.014(4) 0.032(5) 0.026(4) -0.011(3) -0.005(3) -0.004(3)
C31 0.014(3) 0.011(4) 0.017(3) -0.004(3) -0.002(2) -0.001(3)
C21 0.013(3) 0.019(4) 0.024(4) -0.010(3) -0.003(2) 0.000(3)
C43 0.024(4) 0.016(4) 0.024(4) 0.002(3) -0.006(3) -0.007(3)
C4 0.020(4) 0.012(4) 0.021(4) 0.002(3) -0.006(3) 0.006(3)
C34 0.018(4) 0.027(5) 0.023(4) -0.008(3) -0.004(3) -0.012(3)
C56 0.020(4) 0.022(4) 0.020(4) -0.009(3) -0.001(3) -0.009(3)
C13 0.031(4) 0.020(5) 0.019(4) 0.003(3) 0.000(3) -0.004(3)
C25 0.020(4) 0.024(5) 0.044(5) -0.020(4) -0.010(3) -0.004(3)
C22 0.015(4) 0.027(5) 0.019(4) -0.005(3) -0.001(2) -0.003(3)
C7 0.031(4) 0.052(6) 0.018(4) -0.018(4) -0.004(3) -0.004(4)
C23 0.031(4) 0.020(5) 0.026(4) 0.004(3) -0.014(3) -0.009(3)
C10 0.027(4) 0.018(4) 0.023(4) -0.002(3) 0.005(3) -0.004(3)
C54 0.041(5) 0.027(5) 0.017(4) -0.011(3) 0.007(3) -0.023(4)
C15 0.031(4) 0.021(5) 0.024(4) -0.008(3) 0.008(3) 0.005(3)
C51 0.024(4) 0.018(4) 0.015(3) -0.005(3) -0.007(3) -0.006(3)
C45 0.012(4) 0.032(5) 0.029(4) -0.005(3) 0.002(3) 0.002(3)
C44 0.010(4) 0.020(5) 0.034(4) 0.002(3) 0.000(3) 0.004(3)
C5 0.029(4) 0.004(4) 0.025(4) 0.002(3) -0.004(3) -0.004(3)
C6 0.027(4) 0.022(5) 0.032(4) -0.005(3) -0.011(3) -0.006(3)
C55 0.043(5) 0.006(4) 0.022(4) -0.001(3) -0.016(3) -0.004(3)
C11 0.017(4) 0.035(5) 0.035(4) 0.005(4) -0.013(3) 0.000(3)
B1 0.020(4) 0.015(5) 0.013(4) -0.002(3) -0.003(3) -0.004(3)
C9 0.021(4) 0.039(6) 0.030(4) -0.005(4) -0.015(3) 0.003(3)
F25 0.028(2) 0.029(3) 0.059(3) -0.029(3) -0.007(2) 0.003(2)

loop_
_atom_type_symbol
_atom_type_description
_atom_type_scat_dispersion_real
_atom_type_scat_dispersion_imag
_atom_type_scat_source
C C 0.0033 0.0016 'International Tables Vol C Tables 4.2.6.8 and 6.1.1.4'
H H 0.0000 0.0000 'International Tables Vol C Tables 4.2.6.8 and 6.1.1.4'
B B 0.0013 0.0007 'International Tables Vol C Tables 4.2.6.8 and 6.1.1.4'
F F 0.0171 0.0103 'International Tables Vol C Tables 4.2.6.8 and 6.1.1.4'
P P 0.1023 0.0942 'International Tables Vol C Tables 4.2.6.8 and 6.1.1.4'
Cl Cl 0.1484 0.1585 'International Tables Vol C Tables 4.2.6.8 and 6.1.1.4'
Ir Ir -1.4442 7.9887 'International Tables Vol C Tables 4.2.6.8 and 6.1.1.4'

loop_
_geom_angle_atom_site_label_1
_geom_angle_atom_site_label_2
_geom_angle_atom_site_label_3
_geom_angle
C1 Ir1 C5 38.0(2)
C1 Ir1 C4 64.2(3)
C5 Ir1 C4 38.3(2)
C1 Ir1 C2 38.9(2)
C5 Ir1 C2 63.5(2)
C4 Ir1 C2 63.2(2)
C1 Ir1 C3 63.3(2)
C5 Ir1 C3 62.5(2)
C4 Ir1 C3 37.3(2)
C2 Ir1 C3 37.0(2)
C1 Ir1 P2 122.60(18)
C5 Ir1 P2 103.76(18)
C4 Ir1 P2 116.25(18)
C2 Ir1 P2 161.26(18)
C3 Ir1 P2 151.37(17)
C1 Ir1 P1 106.15(18)
C5 Ir1 P1 135.74(18)
C4 Ir1 P1 169.54(19)
C2 Ir1 P1 106.90(18)
C3 Ir1 P1 136.10(17)
P2 Ir1 P1 71.81(6)
C1 Ir1 Cl1 152.82(18)
C5 Ir1 Cl1 139.42(18)
C4 Ir1 Cl1 102.26(18)
C2 Ir1 Cl1 114.39(18)
C3 Ir1 Cl1 91.40(18)
P2 Ir1 Cl1 84.29(6)
P1 Ir1 Cl1 84.75(6)
C12 P1 C11 104.2(3)
C12 P1 C13 109.6(4)
C11 P1 C13 106.4(4)
C12 P1 Ir1 121.4(2)
C11 P1 Ir1 118.4(3)
C13 P1 Ir1 95.5(2)
C12 P1 P2 137.9(3)
C11 P1 P2 113.7(3)
C13 P1 P2 43.1(2)
Ir1 P1 P2 53.95(5)
C14 P2 C15 104.2(3)
C14 P2 C13 109.4(4)
C15 P2 C13 106.6(3)
C14 P2 Ir1 120.7(3)
C15 P2 Ir1 119.1(3)
C13 P2 Ir1 95.5(2)
C14 P2 P1 137.1(2)
C15 P2 P1 114.3(3)
C13 P2 P1 42.7(2)
Ir1 P2 P1 54.24(5)
C3 C2 C1 107.2(5)
C3 C2 C7 126.9(6)
C1 C2 C7 125.7(6)
C3 C2 Ir1 72.9(4)
C1 C2 Ir1 68.5(4)
C7 C2 Ir1 128.2(6)
C2 C3 C4 109.3(6)
C2 C3 C8 124.3(6)
C4 C3 C8 126.3(6)
C2 C3 Ir1 70.1(4)
C4 C3 Ir1 69.6(4)
C8 C3 Ir1 123.7(5)
C46 C41 C42 112.8(6)
C46 C41 B1 129.2(6)
C42 C41 B1 117.9(6)
F52 C52 C53 116.3(6)
F52 C52 C51 118.6(6)
C53 C52 C51 125.1(7)
F24 C24 C25 121.2(8)
F24 C24 C23 121.0(8)
C25 C24 C23 117.8(8)
P1 C12 H12A 109.5
P1 C12 H12B 109.5
H12A C12 H12B 109.5
P1 C12 H12C 109.5
H12A C12 H12C 109.5
H12B C12 H12C 109.5
F33 C33 C34 119.0(6)
F33 C33 C32 120.6(6)
C34 C33 C32 120.4(7)
C41 C46 F46 120.9(6)
C41 C46 C45 124.9(6)
F46 C46 C45 114.2(6)
F35 C35 C36 120.0(7)
F35 C35 C34 119.2(6)
C36 C35 C34 120.7(6)
F36 C36 C35 115.3(6)
F36 C36 C31 121.2(6)
C35 C36 C31 123.5(7)
F53 C53 C52 121.0(8)
F53 C53 C54 119.8(7)
C52 C53 C54 119.2(7)
C5 C1 C2 107.5(6)
C5 C1 C6 126.0(6)
C2 C1 C6 125.4(6)
C5 C1 Ir1 72.0(4)
C2 C1 Ir1 72.5(4)
C6 C1 Ir1 130.4(5)
F42 C42 C43 115.6(6)
F42 C42 C41 119.9(6)
C43 C42 C41 124.4(6)
F32 C32 C33 116.5(6)
F32 C32 C31 119.5(6)
C33 C32 C31 124.0(6)
C3 C8 H8A 109.5
C3 C8 H8B 109.5
H8A C8 H8B 109.5
C3 C8 H8C 109.5
H8A C8 H8C 109.5
H8B C8 H8C 109.5
P2 C14 H14A 109.5
P2 C14 H14B 109.5
H14A C14 H14B 109.5
P2 C14 H14C 109.5
H14A C14 H14C 109.5
H14B C14 H14C 109.5
F26 C26 C25 116.0(6)
F26 C26 C21 120.4(7)
C25 C26 C21 123.6(7)
C32 C31 C36 113.5(6)
C32 C31 B1 119.4(6)
C36 C31 B1 126.6(6)
C22 C21 C26 112.5(7)
C22 C21 B1 119.5(6)
C26 C21 B1 127.9(6)
C44 C43 F43 120.1(6)
C44 C43 C42 119.7(6)
F43 C43 C42 120.2(6)
C3 C4 C5 107.1(6)
C3 C4 C9 125.9(6)
C5 C4 C9 126.5(6)
C3 C4 Ir1 73.1(4)
C5 C4 Ir1 70.2(4)
C9 C4 Ir1 128.6(5)
F34 C34 C33 121.5(7)
F34 C34 C35 120.7(6)
C33 C34 C35 117.8(6)
F56 C56 C51 121.5(6)
F56 C56 C55 114.4(6)
C51 C56 C55 124.1(7)
P1 C13 P2 94.2(4)
P1 C13 H13A 112.9
P2 C13 H13A 112.9
P1 C13 H13B 112.9
P2 C13 H13B 112.9
H13A C13 H13B 110.3
F25 C25 C24 119.4(7)
F25 C25 C26 119.4(7)
C24 C25 C26 121.2(7)
F22 C22 C23 115.9(6)
F22 C22 C21 118.9(7)
C23 C22 C21 125.1(7)
C2 C7 H7A 109.5
C2 C7 H7B 109.5
H7A C7 H7B 109.5
C2 C7 H7C 109.5
H7A C7 H7C 109.5
H7B C7 H7C 109.5
F23 C23 C22 120.6(7)
F23 C23 C24 119.8(7)
C22 C23 C24 119.6(7)
C5 C10 H10A 109.5
C5 C10 H10B 109.5
H10A C10 H10B 109.5
C5 C10 H10C 109.5
H10A C10 H10C 109.5
H10B C10 H10C 109.5
F54 C54 C55 120.0(7)
F54 C54 C53 120.4(7)
C55 C54 C53 119.4(6)
P2 C15 H15A 109.5
P2 C15 H15B 109.5
H15A C15 H15B 109.5
P2 C15 H15C 109.5
H15A C15 H15C 109.5
H15B C15 H15C 109.5
C56 C51 C52 112.7(6)
C56 C51 B1 127.7(6)
C52 C51 B1 119.4(6)
F45 C45 C44 119.7(6)
F45 C45 C46 121.0(6)
C44 C45 C46 119.3(6)
F44 C44 C43 120.9(7)
F44 C44 C45 120.5(6)
C43 C44 C45 118.6(6)
C1 C5 C4 108.8(6)
C1 C5 C10 124.7(6)
C4 C5 C10 126.3(6)
C1 C5 Ir1 70.0(4)
C4 C5 Ir1 71.5(4)
C10 C5 Ir1 128.5(5)
C1 C6 H6A 109.5
C1 C6 H6B 109.5
H6A C6 H6B 109.5
C1 C6 H6C 109.5
H6A C6 H6C 109.5
H6B C6 H6C 109.5
F55 C55 C54 120.3(7)
F55 C55 C56 120.4(7)
C54 C55 C56 119.3(7)
P1 C11 H11A 109.5
P1 C11 H11B 109.5
H11A C11 H11B 109.5
P1 C11 H11C 109.5
H11A C11 H11C 109.5
H11B C11 H11C 109.5
C21 B1 C41 103.3(5)
C21 B1 C51 112.2(5)
C41 B1 C51 112.9(6)
C21 B1 C31 112.7(5)
C41 B1 C31 114.1(5)
C51 B1 C31 102.0(5)
C4 C9 H9A 109.5
C4 C9 H9B 109.5
H9A C9 H9B 109.5
C4 C9 H9C 109.5
H9A C9 H9C 109.5
H9B C9 H9C 109.5

loop_
_geom_bond_atom_site_label_1
_geom_bond_atom_site_label_2
_geom_bond_distance
Ir1 C1 2.176(7)
Ir1 C5 2.202(7)
Ir1 C4 2.220(7)
Ir1 C2 2.231(7)
Ir1 C3 2.266(7)
Ir1 P2 2.2904(18)
Ir1 P1 2.2989(18)
Ir1 Cl1 2.3917(16)
P1 C12 1.788(7)
P1 C11 1.797(7)
P1 C13 1.831(8)
P1 P2 2.691(2)
P2 C14 1.802(7)
P2 C15 1.815(7)
P2 C13 1.843(7)
F24 C24 1.343(9)
F56 C56 1.350(8)
F36 C36 1.346(8)
F52 C52 1.352(8)
F45 C45 1.348(8)
F46 C46 1.370(7)
F22 C22 1.359(8)
F26 C26 1.348(8)
F42 C42 1.352(7)
F43 C43 1.357(8)
F32 C32 1.346(7)
F34 C34 1.337(7)
F54 C54 1.347(8)
F33 C33 1.332(8)
F55 C55 1.331(8)
F35 C35 1.354(8)
F23 C23 1.350(8)
F53 C53 1.343(8)
C2 C3 1.427(9)
C2 C1 1.470(9)
C2 C7 1.489(9)
F44 C44 1.342(7)
C3 C4 1.434(9)
C3 C8 1.488(9)
C41 C46 1.369(9)
C41 C42 1.390(9)
C41 B1 1.654(9)
C52 C53 1.369(10)
C52 C51 1.397(9)
C24 C25 1.358(11)
C24 C23 1.386(11)
C12 H12A 0.9800
C12 H12B 0.9800
C12 H12C 0.9800
C33 C34 1.375(10)
C33 C32 1.381(9)
C46 C45 1.384(10)
C35 C36 1.373(9)
C35 C34 1.387(10)
C36 C31 1.401(9)
C53 C54 1.378(11)
C1 C5 1.424(9)
C1 C6 1.501(9)
C42 C43 1.386(10)
C32 C31 1.394(9)
C8 H8A 0.9800
C8 H8B 0.9800
C8 H8C 0.9800
C14 H14A 0.9800
C14 H14B 0.9800
C14 H14C 0.9800
C26 C25 1.376(11)
C26 C21 1.402(9)
C31 B1 1.662(9)
C21 C22 1.385(10)
C21 B1 1.641(11)
C43 C44 1.356(10)
C4 C5 1.450(9)
C4 C9 1.484(9)
C56 C51 1.392(10)
C56 C55 1.395(10)
C13 H13A 0.9900
C13 H13B 0.9900
C25 F25 1.350(8)
C22 C23 1.372(11)
C7 H7A 0.9800
C7 H7B 0.9800
C7 H7C 0.9800
C10 C5 1.494(9)
C10 H10A 0.9800
C10 H10B 0.9800
C10 H10C 0.9800
C54 C55 1.367(10)
C15 H15A 0.9800
C15 H15B 0.9800
C15 H15C 0.9800
C51 B1 1.657(10)
C45 C44 1.383(10)
C6 H6A 0.9800
C6 H6B 0.9800
C6 H6C 0.9800
C11 H11A 0.9800
C11 H11B 0.9800
C11 H11C 0.9800
C9 H9A 0.9800
C9 H9B 0.9800
C9 H9C 0.9800

loop_
_geom_torsion_atom_site_label_1
_geom_torsion_atom_site_label_2
_geom_torsion_atom_site_label_3
_geom_torsion_atom_site_label_4
_geom_torsion
C1 Ir1 P1 C12 111.3(4)
C5 Ir1 P1 C12 139.7(4)
C4 Ir1 P1 C12 89.2(10)
C2 Ir1 P1 C12 70.6(4)
C3 Ir1 P1 C12 43.2(4)
P2 Ir1 P1 C12 -129.1(3)
Cl1 Ir1 P1 C12 -43.4(3)
C1 Ir1 P1 C11 -19.8(4)
C5 Ir1 P1 C11 8.7(4)
C4 Ir1 P1 C11 -41.8(10)
C2 Ir1 P1 C11 -60.5(4)
C3 Ir1 P1 C11 -87.8(4)
P2 Ir1 P1 C11 99.9(3)
Cl1 Ir1 P1 C11 -174.4(3)
C1 Ir1 P1 C13 -131.8(3)
C5 Ir1 P1 C13 -103.3(3)
C4 Ir1 P1 C13 -153.8(10)
C2 Ir1 P1 C13 -172.5(3)
C3 Ir1 P1 C13 160.1(3)
P2 Ir1 P1 C13 -12.1(2)
Cl1 Ir1 P1 C13 73.6(2)
C1 Ir1 P1 P2 -119.69(18)
C5 Ir1 P1 P2 -91.2(3)
C4 Ir1 P1 P2 -141.7(10)
C2 Ir1 P1 P2 -160.38(19)
C3 Ir1 P1 P2 172.3(3)
Cl1 Ir1 P1 P2 85.70(7)
C1 Ir1 P2 C14 -133.7(4)
C5 Ir1 P2 C14 -97.5(3)
C4 Ir1 P2 C14 -58.8(4)
C2 Ir1 P2 C14 -142.5(6)
C3 Ir1 P2 C14 -40.3(5)
P1 Ir1 P2 C14 128.4(3)
Cl1 Ir1 P2 C14 42.1(3)
C1 Ir1 P2 C15 -2.5(4)
C5 Ir1 P2 C15 33.7(3)
C4 Ir1 P2 C15 72.4(4)
C2 Ir1 P2 C15 -11.3(6)
C3 Ir1 P2 C15 90.9(5)
P1 Ir1 P2 C15 -100.4(3)
Cl1 Ir1 P2 C15 173.3(3)
C1 Ir1 P2 C13 109.9(3)
C5 Ir1 P2 C13 146.1(3)
C4 Ir1 P2 C13 -175.2(3)
C2 Ir1 P2 C13 101.1(6)
C3 Ir1 P2 C13 -156.7(4)
P1 Ir1 P2 C13 12.0(2)
Cl1 Ir1 P2 C13 -74.3(2)
C1 Ir1 P2 P1 97.9(2)
C5 Ir1 P2 P1 134.09(19)
C4 Ir1 P2 P1 172.8(2)
C2 Ir1 P2 P1 89.1(5)
C3 Ir1 P2 P1 -168.8(4)
Cl1 Ir1 P2 P1 -86.33(6)
C12 P1 P2 C14 0.4(6)
C11 P1 P2 C14 152.5(5)
C13 P1 P2 C14 63.5(5)
Ir1 P1 P2 C14 -98.6(4)
C12 P1 P2 C15 -151.6(5)
C11 P1 P2 C15 0.6(4)
C13 P1 P2 C15 -88.4(4)
Ir1 P1 P2 C15 109.4(3)
C12 P1 P2 C13 -63.2(5)
C11 P1 P2 C13 89.0(5)
Ir1 P1 P2 C13 -162.2(3)
C12 P1 P2 Ir1 99.0(4)
C11 P1 P2 Ir1 -108.9(3)
C13 P1 P2 Ir1 162.2(3)
C1 Ir1 C2 C3 117.0(6)
C5 Ir1 C2 C3 78.7(4)
C4 Ir1 C2 C3 35.7(4)
P2 Ir1 C2 C3 128.9(5)
P1 Ir1 C2 C3 -148.0(3)
Cl1 Ir1 C2 C3 -56.1(4)
C5 Ir1 C2 C1 -38.3(4)
C4 Ir1 C2 C1 -81.3(4)
C3 Ir1 C2 C1 -117.0(6)
P2 Ir1 C2 C1 11.9(8)
P1 Ir1 C2 C1 95.0(4)
Cl1 Ir1 C2 C1 -173.2(3)
C1 Ir1 C2 C7 -119.2(7)
C5 Ir1 C2 C7 -157.5(7)
C4 Ir1 C2 C7 159.5(7)
C3 Ir1 C2 C7 123.8(8)
P2 Ir1 C2 C7 -107.3(7)
P1 Ir1 C2 C7 -24.2(6)
Cl1 Ir1 C2 C7 67.6(6)
C1 C2 C3 C4 1.5(8)
C7 C2 C3 C4 176.0(7)
Ir1 C2 C3 C4 -58.7(5)
C1 C2 C3 C8 178.1(7)
C7 C2 C3 C8 -7.3(12)
Ir1 C2 C3 C8 117.9(7)
C1 C2 C3 Ir1 60.2(5)
C7 C2 C3 Ir1 -125.2(8)
C1 Ir1 C3 C2 -38.8(4)
C5 Ir1 C3 C2 -81.7(4)
C4 Ir1 C3 C2 -120.6(6)
P2 Ir1 C3 C2 -148.5(4)
P1 Ir1 C3 C2 47.0(5)
Cl1 Ir1 C3 C2 130.8(4)
C1 Ir1 C3 C4 81.8(4)
C5 Ir1 C3 C4 38.9(4)
C2 Ir1 C3 C4 120.6(6)
P2 Ir1 C3 C4 -28.0(6)
P1 Ir1 C3 C4 167.5(3)
Cl1 Ir1 C3 C4 -108.6(4)
C1 Ir1 C3 C8 -157.5(6)
C5 Ir1 C3 C8 159.7(6)
C4 Ir1 C3 C8 120.7(7)
C2 Ir1 C3 C8 -118.7(7)
P2 Ir1 C3 C8 92.8(6)
P1 Ir1 C3 C8 -71.7(6)
Cl1 Ir1 C3 C8 12.2(5)
C42 C41 C46 F46 175.0(6)
B1 C41 C46 F46 -0.7(12)
C42 C41 C46 C45 -4.8(11)
B1 C41 C46 C45 179.4(7)
F35 C35 C36 F36 1.1(8)
C34 C35 C36 F36 -179.3(6)
F35 C35 C36 C31 180.0(6)
C34 C35 C36 C31 -0.4(10)
F52 C52 C53 F53 -2.3(10)
C51 C52 C53 F53 179.6(6)
F52 C52 C53 C54 178.4(6)
C51 C52 C53 C54 0.3(12)
C3 C2 C1 C5 1.0(8)
C7 C2 C1 C5 -173.7(7)
Ir1 C2 C1 C5 64.0(5)
C3 C2 C1 C6 169.4(7)
C7 C2 C1 C6 -5.2(12)
Ir1 C2 C1 C6 -127.6(8)
C3 C2 C1 Ir1 -63.0(5)
C7 C2 C1 Ir1 122.3(8)
C4 Ir1 C1 C5 -37.1(4)
C2 Ir1 C1 C5 -115.7(6)
C3 Ir1 C1 C5 -78.8(4)
P2 Ir1 C1 C5 68.8(4)
P1 Ir1 C1 C5 147.3(4)
Cl1 Ir1 C1 C5 -101.9(5)
C5 Ir1 C1 C2 115.7(6)
C4 Ir1 C1 C2 78.6(4)
C3 Ir1 C1 C2 36.9(4)
P2 Ir1 C1 C2 -175.5(3)
P1 Ir1 C1 C2 -97.1(3)
Cl1 Ir1 C1 C2 13.7(6)
C5 Ir1 C1 C6 -122.4(8)
C4 Ir1 C1 C6 -159.5(7)
C2 Ir1 C1 C6 122.0(8)
C3 Ir1 C1 C6 158.8(7)
P2 Ir1 C1 C6 -53.5(7)
P1 Ir1 C1 C6 24.9(6)
Cl1 Ir1 C1 C6 135.7(5)
C46 C41 C42 F42 -177.4(6)
B1 C41 C42 F42 -1.2(10)
C46 C41 C42 C43 6.2(11)
B1 C41 C42 C43 -177.5(7)
F33 C33 C32 F32 1.6(9)
C34 C33 C32 F32 -178.0(5)
F33 C33 C32 C31 -178.9(6)
C34 C33 C32 C31 1.6(10)
F32 C32 C31 C36 178.3(5)
C33 C32 C31 C36 -1.3(9)
F32 C32 C31 B1 5.6(8)
C33 C32 C31 B1 -173.9(6)
F36 C36 C31 C32 179.6(5)
C35 C36 C31 C32 0.7(9)
F36 C36 C31 B1 -8.4(9)
C35 C36 C31 B1 172.7(6)
F26 C26 C21 C22 176.7(5)
C25 C26 C21 C22 -4.3(9)
F26 C26 C21 B1 0.0(10)
C25 C26 C21 B1 179.0(6)
F42 C42 C43 C44 179.2(6)
C41 C42 C43 C44 -4.3(12)
F42 C42 C43 F43 -0.6(10)
C41 C42 C43 F43 175.9(6)
C2 C3 C4 C5 -3.3(8)
C8 C3 C4 C5 -179.8(7)
Ir1 C3 C4 C5 -62.4(5)
C2 C3 C4 C9 -175.2(7)
C8 C3 C4 C9 8.3(12)
Ir1 C3 C4 C9 125.8(8)
C2 C3 C4 Ir1 59.1(5)
C8 C3 C4 Ir1 -117.5(7)
C1 Ir1 C4 C3 -79.1(4)
C5 Ir1 C4 C3 -115.9(6)
C2 Ir1 C4 C3 -35.5(4)
P2 Ir1 C4 C3 165.5(3)
P1 Ir1 C4 C3 -55.5(11)
Cl1 Ir1 C4 C3 75.9(4)
C1 Ir1 C4 C5 36.8(4)
C2 Ir1 C4 C5 80.4(4)
C3 Ir1 C4 C5 115.9(6)
P2 Ir1 C4 C5 -78.6(4)
P1 Ir1 C4 C5 60.3(11)
Cl1 Ir1 C4 C5 -168.3(4)
C1 Ir1 C4 C9 158.1(7)
C5 Ir1 C4 C9 121.4(8)
C2 Ir1 C4 C9 -158.2(7)
C3 Ir1 C4 C9 -122.8(8)
P2 Ir1 C4 C9 42.7(6)
P1 Ir1 C4 C9 -178.3(6)
Cl1 Ir1 C4 C9 -46.9(6)
F33 C33 C34 F34 0.7(9)
C32 C33 C34 F34 -179.8(6)
F33 C33 C34 C35 179.3(6)
C32 C33 C34 C35 -1.2(10)
F35 C35 C34 F34 -1.2(9)
C36 C35 C34 F34 179.3(6)
F35 C35 C34 C33 -179.8(6)
C36 C35 C34 C33 0.6(10)
C12 P1 C13 P2 140.5(3)
C11 P1 C13 P2 -107.4(4)
Ir1 P1 C13 P2 14.4(3)
C14 P2 C13 P1 -139.7(3)
C15 P2 C13 P1 108.1(3)
Ir1 P2 C13 P1 -14.4(3)
F24 C24 C25 F25 0.3(10)
C23 C24 C25 F25 -178.1(6)
F24 C24 C25 C26 -179.1(6)
C23 C24 C25 C26 2.5(10)
F26 C26 C25 F25 1.0(9)
C21 C26 C25 F25 -178.0(6)
F26 C26 C25 C24 -179.6(6)
C21 C26 C25 C24 1.3(10)
C26 C21 C22 F22 -178.2(5)
B1 C21 C22 F22 -1.1(9)
C26 C21 C22 C23 3.8(9)
B1 C21 C22 C23 -179.1(6)
F22 C22 C23 F23 1.6(9)
C21 C22 C23 F23 179.7(6)
F22 C22 C23 C24 -178.4(6)
C21 C22 C23 C24 -0.3(11)
F24 C24 C23 F23 -1.4(10)
C25 C24 C23 F23 177.0(6)
F24 C24 C23 C22 178.6(6)
C25 C24 C23 C22 -3.0(10)
F53 C53 C54 F54 0.0(10)
C52 C53 C54 F54 179.4(6)
F53 C53 C54 C55 -175.9(6)
C52 C53 C54 C55 3.4(11)
F56 C56 C51 C52 -175.8(6)
C55 C56 C51 C52 4.5(10)
F56 C56 C51 B1 -0.6(11)
C55 C56 C51 B1 179.6(6)
F52 C52 C51 C56 177.9(6)
C53 C52 C51 C56 -4.1(10)
F52 C52 C51 B1 2.3(10)
C53 C52 C51 B1 -179.7(7)
C41 C46 C45 F45 -178.9(7)
F46 C46 C45 F45 1.2(11)
C41 C46 C45 C44 1.6(12)
F46 C46 C45 C44 -178.3(6)
F43 C43 C44 F44 0.5(11)
C42 C43 C44 F44 -179.3(7)
F43 C43 C44 C45 -179.8(7)
C42 C43 C44 C45 0.4(11)
F45 C45 C44 F44 1.1(11)
C46 C45 C44 F44 -179.4(7)
F45 C45 C44 C43 -178.6(7)
C46 C45 C44 C43 0.9(12)
C2 C1 C5 C4 -3.0(8)
C6 C1 C5 C4 -171.4(7)
Ir1 C1 C5 C4 61.3(5)
C2 C1 C5 C10 172.1(7)
C6 C1 C5 C10 3.7(12)
Ir1 C1 C5 C10 -123.6(7)
C2 C1 C5 Ir1 -64.4(5)
C6 C1 C5 Ir1 127.3(8)
C3 C4 C5 C1 3.9(8)
C9 C4 C5 C1 175.7(7)
Ir1 C4 C5 C1 -60.4(5)
C3 C4 C5 C10 -171.1(7)
C9 C4 C5 C10 0.7(12)
Ir1 C4 C5 C10 124.6(7)
C3 C4 C5 Ir1 64.3(5)
C9 C4 C5 Ir1 -123.9(8)
C4 Ir1 C5 C1 118.8(6)
C2 Ir1 C5 C1 39.3(4)
C3 Ir1 C5 C1 81.0(4)
P2 Ir1 C5 C1 -126.0(4)
P1 Ir1 C5 C1 -48.1(5)
Cl1 Ir1 C5 C1 136.6(3)
C1 Ir1 C5 C4 -118.8(6)
C2 Ir1 C5 C4 -79.6(4)
C3 Ir1 C5 C4 -37.9(4)
P2 Ir1 C5 C4 115.1(4)
P1 Ir1 C5 C4 -166.9(3)
Cl1 Ir1 C5 C4 17.8(5)
C1 Ir1 C5 C10 119.0(8)
C4 Ir1 C5 C10 -122.1(8)
C2 Ir1 C5 C10 158.3(7)
C3 Ir1 C5 C10 -160.0(7)
P2 Ir1 C5 C10 -7.0(6)
P1 Ir1 C5 C10 70.9(7)
Cl1 Ir1 C5 C10 -104.4(6)
F54 C54 C55 F55 1.0(10)
C53 C54 C55 F55 177.0(6)
F54 C54 C55 C56 -179.0(6)
C53 C54 C55 C56 -3.0(10)
F56 C56 C55 F55 -0.9(9)
C51 C56 C55 F55 178.9(6)
F56 C56 C55 C54 179.0(6)
C51 C56 C55 C54 -1.2(11)
C22 C21 B1 C41 -67.0(7)
C26 C21 B1 C41 109.5(7)
C22 C21 B1 C51 171.0(6)
C26 C21 B1 C51 -12.4(9)
C22 C21 B1 C31 56.6(7)
C26 C21 B1 C31 -126.9(7)
C46 C41 B1 C21 109.7(8)
C42 C41 B1 C21 -65.8(7)
C46 C41 B1 C51 -128.8(8)
C42 C41 B1 C51 55.6(8)
C46 C41 B1 C31 -13.0(11)
C42 C41 B1 C31 171.5(6)
C56 C51 B1 C21 127.2(7)
C52 C51 B1 C21 -58.0(8)
C56 C51 B1 C41 10.9(10)
C52 C51 B1 C41 -174.2(6)
C56 C51 B1 C31 -111.9(7)
C52 C51 B1 C31 62.9(8)
C32 C31 B1 C21 -171.0(6)
C36 C31 B1 C21 17.5(9)
C32 C31 B1 C41 -53.5(8)
C36 C31 B1 C41 134.9(7)
C32 C31 B1 C51 68.5(7)
C36 C31 B1 C51 -103.0(7)
